data_4033121
loop_
_publ_author_name
'Ota, Koichiro'
'Yamazaki, Ikuma'
'Saigoku, Takahiro'
'Fukui, Mei'
'Miyata, Tomoki'
'Kamaike, Kazuo'
'Shirahata, Tatsuya'
'Mizuno, Fumi'
'Asada, Yoshihisa'
'Hirotani, Masao'
'Ino, Chieko'
'Yoshikawa, Takafumi'
'Kobayashi, Yoshinori'
'Miyaoka, Hiroaki'

_publ_section_title
;
 Phellilane L, Sesquiterpene Metabolite of Phellinus linteus: Isolation,
 Structure Elucidation, and Asymmetric Total Synthesis.
;
_journal_issue 23
_journal_name_full 'The Journal of organic chemistry'
_journal_page_first 12377
_journal_page_last 12385
_journal_paper_doi 10.1021/acs.joc.7b02141
_journal_volume 82
_journal_year 2017
_chemical_absolute_configuration unk
_chemical_formula_moiety 'C15 H26 O2'
_chemical_formula_sum 'C15 H26 O2'
_chemical_formula_weight 238.36
_space_group_crystal_system monoclinic
_space_group_IT_number 4
_space_group_name_Hall 'P 2yb'
_space_group_name_H-M_alt 'P 1 21 1'
_symmetry_space_group_name_Hall 'P 2yb'
_symmetry_space_group_name_H-M 'P 1 21 1'
_atom_sites_solution_hydrogens mixed
_audit_creation_date 2016-12-20
_audit_creation_method SHELXL-2014
_audit_update_record
;
2016-12-20 # Formatted by publCIF

;
_cell_angle_alpha 90
_cell_angle_beta 96.888(2)
_cell_angle_gamma 90
_cell_formula_units_Z 2
_cell_length_a 7.8728(9)
_cell_length_b 6.9222(8)
_cell_length_c 13.1511(15)
_cell_measurement_reflns_used 1741
_cell_measurement_temperature 90
_cell_measurement_theta_max 27.43
_cell_measurement_theta_min 2.61
_cell_volume 711.52(14)
_computing_cell_refinement 'APEX2 V2014.11-0 (Bruker AXS Inc.,2014)'
_computing_data_collection 'APEX2 V2014.11-0 (Bruker AXS Inc.,2014)'
_computing_data_reduction 'SAINT V8.34a (Bruker AXS Inc., 2013)'
_computing_molecular_graphics 'Platon (A.L.Spek, 2003)'
_computing_publication_material
;
pubCIF (Westrip, 2010) and enCIFer (Allen et al. 2004)
;
_computing_structure_refinement 'SHELXL-2014/7 (Sheldrick, 2014)'
_computing_structure_solution 'SHELXTL XT Intrinsic Phasing (Sheldrick, 2013)'
_diffrn_ambient_temperature 90
_diffrn_detector_area_resol_mean 8.333
_diffrn_measured_fraction_theta_full 0.993
_diffrn_measured_fraction_theta_max 0.993
_diffrn_measurement_device_type 'Bruker SMART APEX II CCD'
_diffrn_measurement_method 'phi and omega scans'
_diffrn_radiation_monochromator 'Bruker Helios multilayer confocal mirror'
_diffrn_radiation_type MoK\a
_diffrn_radiation_wavelength 0.71073
_diffrn_reflns_av_R_equivalents 0.0167
_diffrn_reflns_av_unetI/netI 0.0320
_diffrn_reflns_Laue_measured_fraction_full 0.993
_diffrn_reflns_Laue_measured_fraction_max 0.993
_diffrn_reflns_limit_h_max 9
_diffrn_reflns_limit_h_min -8
_diffrn_reflns_limit_k_max 8
_diffrn_reflns_limit_k_min -8
_diffrn_reflns_limit_l_max 12
_diffrn_reflns_limit_l_min -15
_diffrn_reflns_number 3500
_diffrn_reflns_point_group_measured_fraction_max 0.919
_diffrn_reflns_theta_full 25.000
_diffrn_reflns_theta_max 25.023
_diffrn_reflns_theta_min 2.606
_diffrn_source 'rotating anode'
_diffrn_source_type 'Bruker TXS fine-focus rotating anode'
_exptl_absorpt_coefficient_mu 0.071
_exptl_absorpt_correction_T_max 0.995
_exptl_absorpt_correction_T_min 0.909
_exptl_absorpt_correction_type numerical
_exptl_absorpt_process_details
;
Crystal Faces plugin in Bruker APEX2 software
;
_exptl_crystal_colour colourless
_exptl_crystal_density_diffrn 1.113
_exptl_crystal_description block
_exptl_crystal_F_000 264
_exptl_crystal_size_max 0.188
_exptl_crystal_size_mid 0.078
_exptl_crystal_size_min 0.075
_refine_diff_density_max 0.198
_refine_diff_density_min -0.187
_refine_diff_density_rms 0.033
_refine_ls_abs_structure_details
;
 Flack x determined using 856 quotients [(I+)-(I-)]/[(I+)+(I-)]
 (Parsons, Flack and Wagner, Acta Cryst. B69 (2013) 249-259).
;
_refine_ls_abs_structure_Flack -0.6(7)
_refine_ls_extinction_method none
_refine_ls_goodness_of_fit_ref 1.061
_refine_ls_hydrogen_treatment mixed
_refine_ls_matrix_type full
_refine_ls_number_parameters 164
_refine_ls_number_reflns 2329
_refine_ls_number_restraints 109
_refine_ls_restrained_S_all 1.136
_refine_ls_R_factor_all 0.0375
_refine_ls_R_factor_gt 0.0349
_refine_ls_shift/su_max 0.000
_refine_ls_shift/su_mean 0.000
_refine_ls_structure_factor_coef Fsqd
_refine_ls_weighting_details 'w=1/[\s^2^(Fo^2^)+(0.0342P)^2^+0.1825P] where P=(Fo^2^+2Fc^2^)/3'
_refine_ls_weighting_scheme calc
_refine_ls_wR_factor_gt 0.0799
_refine_ls_wR_factor_ref 0.0817
_reflns_Friedel_coverage 0.696
_reflns_Friedel_fraction_full 0.831
_reflns_Friedel_fraction_max 0.830
_reflns_number_gt 2196
_reflns_number_total 2329
_reflns_threshold_expression 'I > 2\s(I)'
_cod_data_source_file jo7b02141_si_002.cif
_cod_data_source_block P21_a
_cod_depositor_comments 'Adding full bibliography for 4033121--4033122.cif.'
_cod_database_code 4033121
_publcif_datablock.id {dd60d26f-9bf1-4a77-8778-19d911b37c34}

_shelx_space_group_comment
;
The symmetry employed for this shelxl refinement is uniquely defined
by the following loop, which should always be used as a source of
symmetry information in preference to the above space-group names.
They are only intended as comments.
;
_shelx_estimated_absorpt_t_min 0.987
_shelx_estimated_absorpt_t_max 0.995
_publcif_info_exptl_table_max_cols 4
_publcif_info_exptl_table_use_headnotes n

loop_
_space_group_symop_operation_xyz
'x, y, z'
'-x, y+1/2, -z'

loop_
_atom_site_label
_atom_site_type_symbol
_atom_site_fract_x
_atom_site_fract_y
_atom_site_fract_z
_atom_site_U_iso_or_equiv
_atom_site_adp_type
_atom_site_occupancy
_atom_site_site_symmetry_order
_atom_site_calc_flag
_atom_site_refinement_flags_posn
_atom_site_refinement_flags_adp
C1 C 0.5798(3) 0.5187(3) 0.19377(17) 0.0171(4) Uani 1 1 d . U
C2 C 0.6222(3) 0.6618(4) 0.28393(17) 0.0188(4) Uani 1 1 d . U
H2 H 0.5151 0.7359 0.2907 0.023 Uiso 1 1 calc R U
C3 C 0.7602(3) 0.8106(4) 0.26577(18) 0.0216(4) Uani 1 1 d . U
H3A H 0.8618 0.7422 0.2462 0.026 Uiso 1 1 calc R U
H3B H 0.7160 0.8959 0.2082 0.026 Uiso 1 1 calc R U
C4 C 0.8124(3) 0.9317(4) 0.35910(18) 0.0228(4) Uani 1 1 d . U
H4 H 0.8774 1.0449 0.3505 0.027 Uiso 1 1 calc R U
C5 C 0.7746(3) 0.8927(4) 0.45301(19) 0.0249(4) Uani 1 1 d . U
C6 C 0.6818(3) 0.7097(4) 0.47475(19) 0.0264(5) Uani 1 1 d . U
H6A H 0.5636 0.7425 0.4873 0.032 Uiso 1 1 calc R U
H6B H 0.7399 0.6498 0.5379 0.032 Uiso 1 1 calc R U
C7 C 0.6744(3) 0.5634(4) 0.38729(18) 0.0231(4) Uani 1 1 d . U
H7A H 0.5908 0.4608 0.3981 0.028 Uiso 1 1 calc R U
H7B H 0.7881 0.5022 0.3870 0.028 Uiso 1 1 calc R U
C8 C 0.4199(3) 0.4033(3) 0.20849(17) 0.0171(4) Uani 1 1 d . U
H8 H 0.4297 0.3271 0.2735 0.020 Uiso 1 1 calc R U
C9 C 0.3154(3) 0.3065(3) 0.12042(17) 0.0173(4) Uani 1 1 d . U
H9 H 0.3514 0.3419 0.0524 0.021 Uiso 1 1 calc R U
C10 C 0.2412(3) 0.4741(4) 0.17371(17) 0.0183(4) Uani 1 1 d . U
H10A H 0.2287 0.5991 0.1370 0.022 Uiso 1 1 calc R U
H10B H 0.1510 0.4460 0.2179 0.022 Uiso 1 1 calc R U
C11 C 0.2504(3) 0.0999(3) 0.12458(17) 0.0183(4) Uani 1 1 d . U
C12 C 0.2277(3) 0.0311(4) 0.23218(18) 0.0225(5) Uani 1 1 d . U
H12A H 0.1793 -0.0995 0.2287 0.034 Uiso 1 1 calc R U
H12B H 0.1503 0.1189 0.2626 0.034 Uiso 1 1 calc R U
H12C H 0.3391 0.0296 0.2744 0.034 Uiso 1 1 calc R U
C13 C 0.0841(3) 0.0783(4) 0.05357(18) 0.0230(5) Uani 1 1 d . U
H13A H 0.1016 0.1205 -0.0155 0.034 Uiso 1 1 calc R U
H13B H -0.0048 0.1579 0.0789 0.034 Uiso 1 1 calc R U
H13C H 0.0483 -0.0574 0.0516 0.034 Uiso 1 1 calc R U
C14 C 0.7247(3) 0.3777(4) 0.18129(18) 0.0207(5) Uani 1 1 d . U
H14A H 0.6949 0.2999 0.1195 0.031 Uiso 1 1 calc R U
H14B H 0.7422 0.2926 0.2412 0.031 Uiso 1 1 calc R U
H14C H 0.8300 0.4500 0.1752 0.031 Uiso 1 1 calc R U
C15 C 0.8235(3) 1.0245(4) 0.5426(2) 0.0309(6) Uani 1 1 d . U
H15A H 0.8822 1.1385 0.5197 0.046 Uiso 1 1 calc R U
H15B H 0.8999 0.9558 0.5949 0.046 Uiso 1 1 calc R U
H15C H 0.7203 1.0650 0.5717 0.046 Uiso 1 1 calc R U
O1 O 0.5532(2) 0.6247(2) 0.09897(12) 0.0175(4) Uani 1 1 d . U
O2 O 0.3790(2) -0.0260(2) 0.08976(12) 0.0192(4) Uani 1 1 d . U
H1O H 0.494(4) 0.711(5) 0.106(2) 0.023 Uiso 1 1 d . U
H2O H 0.403(3) 0.027(4) 0.036(2) 0.023 Uiso 1 1 d . U

loop_
_atom_site_aniso_label
_atom_site_aniso_U_11
_atom_site_aniso_U_22
_atom_site_aniso_U_33
_atom_site_aniso_U_23
_atom_site_aniso_U_13
_atom_site_aniso_U_12
C1 0.0206(8) 0.0161(8) 0.0149(7) 0.0028(7) 0.0037(7) 0.0005(7)
C2 0.0207(7) 0.0196(8) 0.0164(7) 0.0022(7) 0.0028(6) -0.0017(7)
C3 0.0240(9) 0.0214(9) 0.0194(8) 0.0023(8) 0.0021(7) -0.0027(8)
C4 0.0226(9) 0.0238(9) 0.0214(8) 0.0015(8) 0.0012(7) -0.0036(8)
C5 0.0226(8) 0.0298(9) 0.0218(8) -0.0007(8) 0.0006(7) -0.0053(8)
C6 0.0266(9) 0.0322(10) 0.0200(8) 0.0012(8) 0.0009(8) -0.0087(8)
C7 0.0241(9) 0.0265(9) 0.0183(8) 0.0036(8) 0.0009(7) -0.0065(8)
C8 0.0204(7) 0.0150(8) 0.0161(7) 0.0007(7) 0.0035(6) 0.0012(7)
C9 0.0209(8) 0.0148(8) 0.0167(7) -0.0008(7) 0.0043(6) 0.0024(7)
C10 0.0200(8) 0.0160(9) 0.0192(8) -0.0018(8) 0.0037(7) 0.0013(8)
C11 0.0229(8) 0.0146(8) 0.0186(8) -0.0017(8) 0.0072(7) 0.0028(8)
C12 0.0296(12) 0.0174(12) 0.0225(11) -0.0019(10) 0.0110(10) -0.0031(10)
C13 0.0253(12) 0.0176(12) 0.0263(12) -0.0030(10) 0.0042(10) 0.0020(10)
C14 0.0226(11) 0.0184(11) 0.0218(11) 0.0032(10) 0.0058(9) 0.0024(10)
C15 0.0271(13) 0.0398(15) 0.0255(12) -0.0071(11) 0.0016(10) -0.0066(11)
O1 0.0245(9) 0.0142(9) 0.0147(8) 0.0023(7) 0.0060(6) 0.0039(7)
O2 0.0268(9) 0.0149(8) 0.0172(8) 0.0026(7) 0.0086(7) 0.0046(7)

loop_
_atom_type_symbol
_atom_type_description
_atom_type_scat_dispersion_real
_atom_type_scat_dispersion_imag
_atom_type_scat_source
C C 0.0033 0.0016 'International Tables Vol C Tables 4.2.6.8 and 6.1.1.4'
H H 0.0000 0.0000 'International Tables Vol C Tables 4.2.6.8 and 6.1.1.4'
O O 0.0106 0.0060 'International Tables Vol C Tables 4.2.6.8 and 6.1.1.4'

loop_
_geom_angle_atom_site_label_1
_geom_angle_atom_site_label_2
_geom_angle_atom_site_label_3
_geom_angle
O1 C1 C8 109.93(18)
O1 C1 C14 105.42(17)
C8 C1 C14 108.6(2)
O1 C1 C2 109.39(18)
C8 C1 C2 110.09(18)
C14 C1 C2 113.30(19)
C7 C2 C3 108.45(19)
C7 C2 C1 113.9(2)
C3 C2 C1 113.65(18)
C7 C2 H2 106.8
C3 C2 H2 106.8
C1 C2 H2 106.8
C4 C3 C2 112.11(19)
C4 C3 H3A 109.2
C2 C3 H3A 109.2
C4 C3 H3B 109.2
C2 C3 H3B 109.2
H3A C3 H3B 107.9
C5 C4 C3 125.1(2)
C5 C4 H4 117.5
C3 C4 H4 117.5
C4 C5 C15 122.6(2)
C4 C5 C6 120.9(2)
C15 C5 C6 116.5(2)
C5 C6 C7 112.9(2)
C5 C6 H6A 109.0
C7 C6 H6A 109.0
C5 C6 H6B 109.0
C7 C6 H6B 109.0
H6A C6 H6B 107.8
C6 C7 C2 110.8(2)
C6 C7 H7A 109.5
C2 C7 H7A 109.5
C6 C7 H7B 109.5
C2 C7 H7B 109.5
H7A C7 H7B 108.1
C9 C8 C10 60.29(15)
C9 C8 C1 121.50(19)
C10 C8 C1 123.1(2)
C9 C8 H8 113.9
C10 C8 H8 113.9
C1 C8 H8 113.9
C8 C9 C10 60.23(15)
C8 C9 C11 123.3(2)
C10 C9 C11 123.7(2)
C8 C9 H9 113.2
C10 C9 H9 113.2
C11 C9 H9 113.2
C8 C10 C9 59.47(15)
C8 C10 H10A 117.8
C9 C10 H10A 117.8
C8 C10 H10B 117.8
C9 C10 H10B 117.8
H10A C10 H10B 115.0
O2 C11 C13 109.19(18)
O2 C11 C9 107.65(18)
C13 C11 C9 109.78(19)
O2 C11 C12 105.63(18)
C13 C11 C12 110.55(19)
C9 C11 C12 113.85(19)
C11 C12 H12A 109.5
C11 C12 H12B 109.5
H12A C12 H12B 109.5
C11 C12 H12C 109.5
H12A C12 H12C 109.5
H12B C12 H12C 109.5
C11 C13 H13A 109.5
C11 C13 H13B 109.5
H13A C13 H13B 109.5
C11 C13 H13C 109.5
H13A C13 H13C 109.5
H13B C13 H13C 109.5
C1 C14 H14A 109.5
C1 C14 H14B 109.5
H14A C14 H14B 109.5
C1 C14 H14C 109.5
H14A C14 H14C 109.5
H14B C14 H14C 109.5
C5 C15 H15A 109.5
C5 C15 H15B 109.5
H15A C15 H15B 109.5
C5 C15 H15C 109.5
H15A C15 H15C 109.5
H15B C15 H15C 109.5
C1 O1 H1O 109(2)
C11 O2 H2O 103.8(18)

loop_
_geom_bond_atom_site_label_1
_geom_bond_atom_site_label_2
_geom_bond_distance
C1 O1 1.440(3)
C1 C8 1.522(3)
C1 C14 1.525(3)
C1 C2 1.551(3)
C2 C7 1.532(3)
C2 C3 1.536(3)
C2 H2 1.0000
C3 C4 1.502(3)
C3 H3A 0.9900
C3 H3B 0.9900
C4 C5 1.332(3)
C4 H4 0.9500
C5 C15 1.503(4)
C5 C6 1.507(4)
C6 C7 1.528(4)
C6 H6A 0.9900
C6 H6B 0.9900
C7 H7A 0.9900
C7 H7B 0.9900
C8 C9 1.496(3)
C8 C10 1.508(3)
C8 H8 1.0000
C9 C10 1.509(3)
C9 C11 1.522(3)
C9 H9 1.0000
C10 H10A 0.9900
C10 H10B 0.9900
C11 O2 1.451(3)
C11 C13 1.522(3)
C11 C12 1.524(3)
C12 H12A 0.9800
C12 H12B 0.9800
C12 H12C 0.9800
C13 H13A 0.9800
C13 H13B 0.9800
C13 H13C 0.9800
C14 H14A 0.9800
C14 H14B 0.9800
C14 H14C 0.9800
C15 H15A 0.9800
C15 H15B 0.9800
C15 H15C 0.9800
O1 H1O 0.77(3)
O2 H2O 0.84(3)

loop_
_publcif_info_tables.block_id
_publcif_info_tables.reference_item
{dd60d26f-9bf1-4a77-8778-19d911b37c34} '_publcif_info_datablock.publ_exptl'

loop_
_publcif_info_cif.paper_type
EX

loop_
_publcif_info_datablock.id
_publcif_info_datablock.publ_exptl
_publcif_info_datablock.publ_geom
_publcif_info_datablock.structure
{dd60d26f-9bf1-4a77-8778-19d911b37c34} y y y

loop_
_publcif_info_exptl_table_extra_item
sin_theta_over_lambda_max
